data_2241093
loop_
_publ_author_name
'Dong, Jinlong'
'Liu, Bin'
'Yang, Binsheng'

_publ_section_title
;
 Crystal structure of
 bis{2-[amino(iminiumyl)methyl]-1,1-dimethylguanidine} carbonate methanol
 disolvate
;
_journal_coeditor_code HB7495
_journal_issue 10
_journal_name_full 'Acta Crystallographica Section E'
_journal_page_first o747
_journal_page_last o748
_journal_paper_doi 10.1107/S2056989015016771
_journal_volume 71
_journal_year 2015
_chemical_formula_iupac '2C4 H12 N5 +, C O3 2-, 2C H4 O'
_chemical_formula_moiety '2(C4 H12 N5 +), C O3 2-, 2(C H4 O)'
_chemical_formula_sum 'C11 H32 N10 O5'
_chemical_formula_weight 384.46
_chemical_name_systematic
;
Bis{2-[amino(iminiumyl)methyl]-1,1-dimethylguanidine}
carbonate methanol disolvate
;
_space_group_crystal_system monoclinic
_space_group_IT_number 15
_space_group_name_Hall '-C 2yc'
_space_group_name_H-M_alt 'C 1 2/c 1'
_symmetry_space_group_name_Hall '-C 2yc'
_symmetry_space_group_name_H-M 'C 1 2/c 1'
_atom_sites_solution_hydrogens geom
_audit_creation_method 'form.cif (version 2.0)'
_cell_angle_alpha 90
_cell_angle_beta 90.3860(10)
_cell_angle_gamma 90
_cell_formula_units_Z 4
_cell_length_a 13.5726(12)
_cell_length_b 10.5634(8)
_cell_length_c 13.9825(13)
_cell_measurement_reflns_used 1052
_cell_measurement_temperature 298(2)
_cell_measurement_theta_max 22.76
_cell_measurement_theta_min 2.84
_cell_volume 2004.7(3)
_computing_cell_refinement
;
SAINT (Bruker, 2000)
;
_computing_data_collection
;
APEX2 (Bruker, 2000)
;
_computing_data_reduction
;
SAINT (Bruker, 2000)
;
_computing_molecular_graphics
;
SHELXTL (Sheldrick, 2008)
;
_computing_publication_material
;
SHELXTL (Sheldrick, 2008)
;
_computing_structure_refinement
;
SHELXL97 (Sheldrick, 2008)
;
_computing_structure_solution
;
SHELXS97 (Sheldrick 2008)
;
_diffrn_ambient_temperature 298(2)
_diffrn_measured_fraction_theta_full 0.982
_diffrn_measured_fraction_theta_max 0.982
_diffrn_measurement_device_type 'Bruker APEXII CCD'
_diffrn_measurement_method '\f and \w scans'
_diffrn_radiation_type MoK\a
_diffrn_radiation_wavelength 0.71073
_diffrn_reflns_av_R_equivalents 0.0645
_diffrn_reflns_limit_h_max 15
_diffrn_reflns_limit_h_min -16
_diffrn_reflns_limit_k_max 11
_diffrn_reflns_limit_k_min -12
_diffrn_reflns_limit_l_max 16
_diffrn_reflns_limit_l_min -16
_diffrn_reflns_number 4837
_diffrn_reflns_theta_full 25.047
_diffrn_reflns_theta_max 25.047
_diffrn_reflns_theta_min 2.840
_exptl_absorpt_coefficient_mu 0.101
_exptl_absorpt_correction_T_max 0.971
_exptl_absorpt_correction_T_min 0.961
_exptl_absorpt_correction_type multi-scan
_exptl_absorpt_process_details
;
(SADABS; Bruker, 2000)
;
_exptl_crystal_colour colourless
_exptl_crystal_density_diffrn 1.274
_exptl_crystal_description block
_exptl_crystal_F_000 832
_exptl_crystal_size_max 0.40
_exptl_crystal_size_mid 0.32
_exptl_crystal_size_min 0.29
_refine_diff_density_max 0.640
_refine_diff_density_min -0.287
_refine_ls_extinction_method none
_refine_ls_goodness_of_fit_ref 1.020
_refine_ls_hydrogen_treatment constr
_refine_ls_matrix_type full
_refine_ls_number_parameters 123
_refine_ls_number_reflns 1749
_refine_ls_number_restraints 6
_refine_ls_restrained_S_all 1.038
_refine_ls_R_factor_all 0.1394
_refine_ls_R_factor_gt 0.0826
_refine_ls_shift/su_max 0.000
_refine_ls_shift/su_mean 0.000
_refine_ls_structure_factor_coef Fsqd
_refine_ls_weighting_details 'w=1/[\s^2^(Fo^2^)+(0.1395P)^2^+3.7847P] where P=(Fo^2^+2Fc^2^)/3'
_refine_ls_weighting_scheme calc
_refine_ls_wR_factor_gt 0.2119
_refine_ls_wR_factor_ref 0.2801
_reflns_number_gt 947
_reflns_number_total 1749
_reflns_threshold_expression 'I > 2\s(I)'
_cod_data_source_file hb7495sup1.cif
_cod_data_source_block I
_cod_database_code 2241093
_shelx_space_group_comment
;
The symmetry employed for this shelxl refinement is uniquely defined
by the following loop, which should always be used as a source of
symmetry information in preference to the above space-group names.
They are only intended as comments.
;
_shelx_estimated_absorpt_t_min 0.961
_shelx_estimated_absorpt_t_max 0.971

loop_
_space_group_symop_operation_xyz
'x, y, z'
'-x, y, -z+1/2'
'x+1/2, y+1/2, z'
'-x+1/2, y+1/2, -z+1/2'
'-x, -y, -z'
'x, -y, z-1/2'
'-x+1/2, -y+1/2, -z'
'x+1/2, -y+1/2, z-1/2'

loop_
_atom_site_type_symbol
_atom_site_label
_atom_site_fract_x
_atom_site_fract_y
_atom_site_fract_z
_atom_site_U_iso_or_equiv
_atom_site_adp_type
_atom_site_calc_flag
_atom_site_occupancy
N N1 0.9937(3) 0.6120(4) 0.3964(3) 0.0764(14) Uani d 1
H H1A 1.0180 0.6664 0.3574 0.092 Uiso calc 1
H H1B 1.0312 0.5752 0.4377 0.092 Uiso calc 1
N N2 0.8445(3) 0.6436(4) 0.3289(3) 0.0651(12) Uani d 1
H H2A 0.8709 0.6975 0.2908 0.078 Uiso calc 1
H H2B 0.7824 0.6279 0.3250 0.078 Uiso calc 1
N N3 0.8641(3) 0.5040(4) 0.4562(3) 0.0753(14) Uani d 1
N N4 0.7163(3) 0.4414(5) 0.5183(3) 0.0787(14) Uani d 1
N N5 0.7482(3) 0.3984(4) 0.3619(3) 0.0663(12) Uani d 1
H H5A 0.6934 0.3578 0.3579 0.080 Uiso calc 1
H H5B 0.7857 0.4044 0.3128 0.080 Uiso calc 1
O O1 0.43093(19) 0.6744(3) 0.7084(2) 0.0513(9) Uani d 1
O O2 0.5000 0.4941(4) 0.7500 0.0802(17) Uani d 1
O O3 0.3680(3) 0.3385(6) 0.6850(5) 0.143(2) Uani d 1
H H3 0.4110 0.3854 0.7063 0.214 Uiso calc 1
C C1 0.8990(3) 0.5850(5) 0.3931(3) 0.0584(12) Uani d 1
C C2 0.7748(3) 0.4516(5) 0.4435(3) 0.0627(14) Uani d 1
C C3 0.6269(4) 0.3681(7) 0.5153(4) 0.095(2) Uani d 1
H H3A 0.5800 0.4085 0.4737 0.143 Uiso calc 1
H H3B 0.6001 0.3621 0.5785 0.143 Uiso calc 1
H H3C 0.6410 0.2847 0.4917 0.143 Uiso calc 1
C C4 0.7393(6) 0.5018(9) 0.6077(5) 0.127(3) Uani d 1
H H4A 0.8000 0.5476 0.6020 0.191 Uiso calc 1
H H4B 0.7458 0.4389 0.6568 0.191 Uiso calc 1
H H4C 0.6873 0.5594 0.6240 0.191 Uiso calc 1
C C5 0.3996(9) 0.2845(15) 0.6049(14) 0.279(10) Uani d 1
H H5D 0.3442 0.2644 0.5646 0.419 Uiso calc 1
H H5E 0.4349 0.2084 0.6203 0.419 Uiso calc 1
H H5F 0.4424 0.3419 0.5719 0.419 Uiso calc 1
C C6 0.5000 0.6130(5) 0.7500 0.0422(13) Uani d 1

loop_
_atom_site_aniso_label
_atom_site_aniso_U_11
_atom_site_aniso_U_22
_atom_site_aniso_U_33
_atom_site_aniso_U_12
_atom_site_aniso_U_13
_atom_site_aniso_U_23
N1 0.055(2) 0.092(3) 0.082(3) -0.035(2) -0.022(2) 0.034(2)
N2 0.050(2) 0.079(3) 0.067(3) -0.0205(19) -0.0089(19) 0.017(2)
N3 0.065(3) 0.104(3) 0.056(2) -0.049(2) -0.0220(19) 0.023(2)
N4 0.076(3) 0.108(4) 0.051(3) -0.041(3) 0.000(2) -0.003(2)
N5 0.058(2) 0.093(3) 0.047(2) -0.034(2) -0.0063(17) 0.000(2)
O1 0.0389(15) 0.0469(17) 0.068(2) -0.0007(12) -0.0176(13) -0.0020(14)
O2 0.060(3) 0.037(3) 0.144(5) 0.000 -0.032(3) 0.000
O3 0.063(3) 0.135(4) 0.230(7) -0.016(3) 0.011(3) -0.097(4)
C1 0.051(3) 0.076(3) 0.048(2) -0.024(2) -0.009(2) 0.006(2)
C2 0.059(3) 0.079(3) 0.050(3) -0.032(2) -0.012(2) 0.015(2)
C3 0.076(4) 0.133(5) 0.077(4) -0.048(4) 0.007(3) 0.010(4)
C4 0.140(6) 0.180(8) 0.062(4) -0.046(6) 0.006(4) -0.028(5)
C5 0.153(9) 0.254(15) 0.43(2) -0.090(10) 0.122(12) -0.223(16)
C6 0.029(3) 0.039(3) 0.059(4) 0.000 -0.007(2) 0.000

loop_
_atom_type_symbol
_atom_type_description
_atom_type_scat_dispersion_real
_atom_type_scat_dispersion_imag
_atom_type_scat_source
C C 0.0033 0.0016 'International Tables Vol C Tables 4.2.6.8 and 6.1.1.4'
H H 0.0000 0.0000 'International Tables Vol C Tables 4.2.6.8 and 6.1.1.4'
O O 0.0106 0.0060 'International Tables Vol C Tables 4.2.6.8 and 6.1.1.4'
N N 0.0061 0.0033 'International Tables Vol C Tables 4.2.6.8 and 6.1.1.4'

loop_
_geom_angle_atom_site_label_1
_geom_angle_atom_site_label_2
_geom_angle_atom_site_label_3
_geom_angle_site_symmetry_1
_geom_angle_site_symmetry_3
_geom_angle
C1 N1 H1A . . 120.0
C1 N1 H1B . . 120.0
H1A N1 H1B . . 120.0
C1 N2 H2A . . 120.0
C1 N2 H2B . . 120.0
H2A N2 H2B . . 120.0
C1 N3 C2 . . 120.4(4)
C2 N4 C4 . . 121.7(5)
C2 N4 C3 . . 122.1(4)
C4 N4 C3 . . 116.2(5)
C2 N5 H5A . . 120.0
C2 N5 H5B . . 120.0
H5A N5 H5B . . 120.0
C5 O3 H3 . . 109.5
N2 C1 N1 . . 117.9(4)
N2 C1 N3 . . 124.0(4)
N1 C1 N3 . . 118.1(4)
N5 C2 N4 . . 119.2(4)
N5 C2 N3 . . 122.0(4)
N4 C2 N3 . . 118.4(4)
N4 C3 H3A . . 109.5
N4 C3 H3B . . 109.5
H3A C3 H3B . . 109.5
N4 C3 H3C . . 109.5
H3A C3 H3C . . 109.5
H3B C3 H3C . . 109.5
N4 C4 H4A . . 109.5
N4 C4 H4B . . 109.5
H4A C4 H4B . . 109.5
N4 C4 H4C . . 109.5
H4A C4 H4C . . 109.5
H4B C4 H4C . . 109.5
O3 C5 H5D . . 109.5
O3 C5 H5E . . 109.5
H5D C5 H5E . . 109.5
O3 C5 H5F . . 109.5
H5D C5 H5F . . 109.5
H5E C5 H5F . . 109.5
O2 C6 O1 . 2_656 120.5(2)
O2 C6 O1 . . 120.5(2)
O1 C6 O1 2_656 . 119.0(5)

loop_
_geom_bond_atom_site_label_1
_geom_bond_atom_site_label_2
_geom_bond_site_symmetry_2
_geom_bond_distance
N1 C1 . 1.317(6)
N1 H1A . 0.8600
N1 H1B . 0.8600
N2 C1 . 1.314(6)
N2 H2A . 0.8600
N2 H2B . 0.8600
N3 C1 . 1.319(6)
N3 C2 . 1.344(5)
N4 C2 . 1.321(6)
N4 C4 . 1.436(8)
N4 C3 . 1.440(6)
N5 C2 . 1.320(6)
N5 H5A . 0.8600
N5 H5B . 0.8600
C6 O1 . 1.276(4)
C6 O2 . 1.257(7)
O3 C5 . 1.330(13)
O3 H3 . 0.8200
C3 H3A . 0.9600
C3 H3B . 0.9600
C3 H3C . 0.9600
C4 H4A . 0.9600
C4 H4B . 0.9600
C4 H4C . 0.9600
C5 H5D . 0.9600
C5 H5E . 0.9600
C5 H5F . 0.9600
C6 O1 2_656 1.276(4)

loop_
_geom_hbond_atom_site_label_D
_geom_hbond_atom_site_label_H
_geom_hbond_atom_site_label_A
_geom_hbond_site_symmetry_A
_geom_hbond_distance_DH
_geom_hbond_distance_HA
_geom_hbond_distance_DA
_geom_hbond_angle_DHA
N1 H1A O1 7_666 0.86 2.04 2.883(5) 166
N1 H1B N3 5_766 0.86 2.21 3.069(6) 175
N2 H2A O1 8_565 0.86 1.96 2.818(5) 178
N2 H2B O3 5_666 0.86 2.08 2.896(6) 159
N5 H5A O1 5_666 0.86 1.95 2.728(4) 150
O3 H3 O2 . 0.82 1.77 2.591(5) 177

loop_
_geom_torsion_atom_site_label_1
_geom_torsion_atom_site_label_2
_geom_torsion_atom_site_label_3
_geom_torsion_atom_site_label_4
_geom_torsion
C2 N3 C1 N2 17.2(8)
C2 N3 C1 N1 -165.0(5)
C4 N4 C2 N5 -177.3(7)
C3 N4 C2 N5 3.6(9)
C4 N4 C2 N3 9.8(9)
C3 N4 C2 N3 -169.3(6)
C1 N3 C2 N5 49.6(8)
C1 N3 C2 N4 -137.7(6)

_cod_database_fobs_code 2241093
